data_2232718
loop_
_publ_author_name
'Jin, Lei'

_publ_section_title
;
 Benzyltriethylammonium aquatrichloridozincate
;
_journal_coeditor_code HB6492
_journal_issue 12
_journal_name_full 'Acta Crystallographica Section E'
_journal_page_first m1793
_journal_paper_doi 10.1107/S1600536811048823
_journal_volume 67
_journal_year 2011
_chemical_formula_iupac '(C13 H22 N) [Zn Cl3 (H2 O)]'
_chemical_formula_moiety 'C13 H22 N +, Cl3 H2 O Zn -'
_chemical_formula_sum 'C13 H24 Cl3 N O Zn'
_chemical_formula_weight 382.05
_chemical_name_systematic
;
Benzyltriethylammonium aquatrichloridozinc
;
_space_group_IT_number 19
_symmetry_cell_setting orthorhombic
_symmetry_space_group_name_Hall 'P 2ac 2ab'
_symmetry_space_group_name_H-M 'P 21 21 21'
_atom_sites_solution_hydrogens geom
_atom_sites_solution_primary direct
_atom_sites_solution_secondary difmap
_audit_creation_method SHELXL-97
_cell_angle_alpha 90.00
_cell_angle_beta 90.00
_cell_angle_gamma 90.00
_cell_formula_units_Z 4
_cell_length_a 8.3236(17)
_cell_length_b 13.484(3)
_cell_length_c 15.808(3)
_cell_measurement_temperature 291(2)
_cell_measurement_theta_max 27.46
_cell_measurement_theta_min 3.02
_cell_volume 1774.2(6)
_computing_cell_refinement 'CrystalClear (Rigaku, 2005)'
_computing_data_collection 'CrystalClear (Rigaku, 2005)'
_computing_data_reduction 'CrystalClear (Rigaku, 2005)'
_computing_molecular_graphics 'SHELXTL (Sheldrick, 2008)'
_computing_publication_material 'SHELXTL (Sheldrick, 2008)'
_computing_structure_refinement 'SHELXL97 (Sheldrick, 2008)'
_computing_structure_solution 'SHELXS97 (Sheldrick, 2008)'
_diffrn_ambient_temperature 291(2)
_diffrn_detector_area_resol_mean 13.6612
_diffrn_measured_fraction_theta_full 0.997
_diffrn_measured_fraction_theta_max 0.997
_diffrn_measurement_device_type 'Rigaku Mercury2 CCD'
_diffrn_measurement_method CCD_Profile_fitting
_diffrn_radiation_monochromator graphite
_diffrn_radiation_source 'fine-focus sealed tube'
_diffrn_radiation_type MoK\a
_diffrn_radiation_wavelength 0.71073
_diffrn_reflns_av_R_equivalents 0.0445
_diffrn_reflns_av_sigmaI/netI 0.0379
_diffrn_reflns_limit_h_max 10
_diffrn_reflns_limit_h_min -10
_diffrn_reflns_limit_k_max 17
_diffrn_reflns_limit_k_min -17
_diffrn_reflns_limit_l_max 20
_diffrn_reflns_limit_l_min -20
_diffrn_reflns_number 18427
_diffrn_reflns_theta_full 27.46
_diffrn_reflns_theta_max 27.46
_diffrn_reflns_theta_min 3.02
_exptl_absorpt_coefficient_mu 1.829
_exptl_absorpt_correction_T_max 0.6891
_exptl_absorpt_correction_T_min 0.6285
_exptl_absorpt_correction_type multi-scan
_exptl_absorpt_process_details '(CrystalClear; Rigaku, 2005)'
_exptl_crystal_colour colorless
_exptl_crystal_density_diffrn 1.430
_exptl_crystal_density_method 'not measured'
_exptl_crystal_description block
_exptl_crystal_F_000 792
_exptl_crystal_size_max 0.28
_exptl_crystal_size_mid 0.24
_exptl_crystal_size_min 0.22
_refine_diff_density_max 0.269
_refine_diff_density_min -0.374
_refine_ls_abs_structure_details 'Flack (1983), 1735 Friedel pairs'
_refine_ls_abs_structure_Flack 0.022(13)
_refine_ls_extinction_method none
_refine_ls_goodness_of_fit_ref 1.094
_refine_ls_hydrogen_treatment constr
_refine_ls_matrix_type full
_refine_ls_number_parameters 177
_refine_ls_number_reflns 4054
_refine_ls_number_restraints 0
_refine_ls_restrained_S_all 1.094
_refine_ls_R_factor_all 0.0428
_refine_ls_R_factor_gt 0.0340
_refine_ls_shift/su_max 0.000
_refine_ls_shift/su_mean 0.000
_refine_ls_structure_factor_coef Fsqd
_refine_ls_weighting_details 'calc w=1/[\s^2^(Fo^2^)+(0.0349P)^2^] where P=(Fo^2^+2Fc^2^)/3'
_refine_ls_weighting_scheme calc
_refine_ls_wR_factor_gt 0.0736
_refine_ls_wR_factor_ref 0.0770
_reflns_number_gt 3522
_reflns_number_total 4054
_reflns_threshold_expression I>2\s(I)
_cod_data_source_file hb6492.cif
_cod_data_source_block I
_cod_database_code 2232718
_cod_database_fobs_code 2232718

loop_
_symmetry_equiv_pos_as_xyz
'x, y, z'
'-x+1/2, -y, z+1/2'
'-x, y+1/2, -z+1/2'
'x+1/2, -y+1/2, -z'

loop_
_atom_site_type_symbol
_atom_site_label
_atom_site_fract_x
_atom_site_fract_y
_atom_site_fract_z
_atom_site_U_iso_or_equiv
_atom_site_adp_type
_atom_site_calc_flag
_atom_site_refinement_flags
_atom_site_occupancy
_atom_site_symmetry_multiplicity
C C1 1.0907(4) 0.6986(3) 0.6677(2) 0.0704(9) Uani d . 1 1
H H1A 1.1371 0.6335 0.6665 0.106 Uiso calc R 1 1
H H1B 1.1646 0.7440 0.6937 0.106 Uiso calc R 1 1
H H1C 1.0684 0.7200 0.6110 0.106 Uiso calc R 1 1
C C2 0.9359(4) 0.6962(2) 0.71813(18) 0.0526(7) Uani d . 1 1
H H2A 0.9607 0.6758 0.7755 0.063 Uiso calc R 1 1
H H2B 0.8929 0.7630 0.7208 0.063 Uiso calc R 1 1
C C3 0.9403(5) 0.4758(2) 0.7474(2) 0.0691(10) Uani d . 1 1
H H3A 1.0262 0.5159 0.7691 0.104 Uiso calc R 1 1
H H3B 0.9807 0.4112 0.7333 0.104 Uiso calc R 1 1
H H3C 0.8578 0.4696 0.7896 0.104 Uiso calc R 1 1
C C4 0.8714(3) 0.52380(19) 0.66941(17) 0.0485(7) Uani d . 1 1
H H4A 0.7847 0.4827 0.6482 0.058 Uiso calc R 1 1
H H4B 0.9541 0.5262 0.6262 0.058 Uiso calc R 1 1
C C5 0.5348(4) 0.5569(2) 0.7260(2) 0.0631(8) Uani d . 1 1
H H5A 0.5022 0.5662 0.6683 0.095 Uiso calc R 1 1
H H5B 0.4453 0.5694 0.7628 0.095 Uiso calc R 1 1
H H5C 0.5714 0.4900 0.7338 0.095 Uiso calc R 1 1
C C6 0.6706(3) 0.6286(2) 0.74693(16) 0.0482(6) Uani d . 1 1
H H6A 0.6267 0.6951 0.7503 0.058 Uiso calc R 1 1
H H6B 0.7131 0.6119 0.8023 0.058 Uiso calc R 1 1
C C7 0.7509(3) 0.66402(18) 0.59743(15) 0.0425(6) Uani d . 1 1
H H7A 0.8416 0.6621 0.5589 0.051 Uiso calc R 1 1
H H7B 0.6717 0.6173 0.5765 0.051 Uiso calc R 1 1
C C8 0.6785(3) 0.76674(19) 0.59399(15) 0.0412(6) Uani d . 1 1
C C9 0.7711(4) 0.8488(2) 0.57179(18) 0.0594(8) Uani d . 1 1
H H9 0.8812 0.8415 0.5639 0.071 Uiso calc R 1 1
C C10 0.7015(5) 0.9410(2) 0.5613(2) 0.0720(10) Uani d . 1 1
H H10 0.7649 0.9950 0.5462 0.086 Uiso calc R 1 1
C C11 0.5380(5) 0.9536(2) 0.57303(18) 0.0646(9) Uani d . 1 1
H H11 0.4911 1.0156 0.5657 0.078 Uiso calc R 1 1
C C12 0.4475(4) 0.8747(2) 0.59527(18) 0.0566(8) Uani d . 1 1
H H12 0.3378 0.8831 0.6040 0.068 Uiso calc R 1 1
C C13 0.5148(4) 0.7814(2) 0.60535(16) 0.0481(6) Uani d . 1 1
H H13 0.4496 0.7281 0.6199 0.058 Uiso calc R 1 1
Cl Cl1 0.82104(9) 0.72961(7) 0.14959(5) 0.0678(2) Uani d . 1 1
Cl Cl2 1.23689(9) 0.63181(6) 0.11597(5) 0.0603(2) Uani d . 1 1
Cl Cl3 0.89340(10) 0.55114(6) -0.02493(5) 0.0620(2) Uani d . 1 1
N N1 0.8077(2) 0.62856(15) 0.68371(12) 0.0372(5) Uani d . 1 1
O O1 1.0364(2) 0.78841(15) -0.01861(15) 0.0646(6) Uani d . 1 1
H H1D 0.9476 0.8264 -0.0434 0.136(18) Uiso d R 1 1
H H1E 1.1189 0.7929 -0.0579 0.120(16) Uiso d R 1 1
Zn Zn1 1.00040(4) 0.66907(2) 0.056683(18) 0.04478(10) Uani d . 1 1

loop_
_atom_site_aniso_label
_atom_site_aniso_U_11
_atom_site_aniso_U_22
_atom_site_aniso_U_33
_atom_site_aniso_U_12
_atom_site_aniso_U_13
_atom_site_aniso_U_23
C1 0.0440(17) 0.089(2) 0.078(2) -0.0088(17) -0.0040(16) -0.007(2)
C2 0.0519(16) 0.0584(17) 0.0473(15) -0.0004(14) -0.0111(13) -0.0131(14)
C3 0.083(2) 0.061(2) 0.0629(19) 0.0251(17) 0.0060(17) 0.0056(16)
C4 0.0562(18) 0.0413(15) 0.0479(15) 0.0091(13) 0.0042(13) -0.0071(12)
C5 0.055(2) 0.0617(17) 0.0730(19) -0.0036(15) 0.0157(15) 0.0108(16)
C6 0.0527(16) 0.0529(15) 0.0389(14) 0.0097(14) 0.0095(12) 0.0028(12)
C7 0.0488(14) 0.0457(13) 0.0331(12) -0.0015(13) -0.0011(11) -0.0044(11)
C8 0.0447(14) 0.0463(14) 0.0326(12) -0.0064(12) -0.0026(11) 0.0016(11)
C9 0.0538(18) 0.0612(18) 0.0630(19) -0.0098(15) 0.0029(15) 0.0122(15)
C10 0.082(3) 0.0537(18) 0.080(2) -0.0145(18) -0.002(2) 0.0219(18)
C11 0.091(3) 0.0474(16) 0.0556(17) 0.0096(17) -0.0104(17) 0.0049(14)
C12 0.0546(18) 0.0683(19) 0.0469(16) 0.0142(15) -0.0009(13) 0.0061(15)
C13 0.0450(16) 0.0538(15) 0.0456(14) -0.0046(15) -0.0037(14) 0.0050(11)
Cl1 0.0499(4) 0.0890(6) 0.0646(5) -0.0015(4) 0.0090(4) -0.0227(4)
Cl2 0.0412(4) 0.0740(5) 0.0658(5) -0.0034(4) -0.0119(3) 0.0041(4)
Cl3 0.0608(5) 0.0689(5) 0.0565(4) -0.0192(4) -0.0050(4) -0.0113(4)
N1 0.0378(11) 0.0402(10) 0.0337(10) 0.0039(10) 0.0030(9) -0.0056(9)
O1 0.0423(12) 0.0623(12) 0.0893(15) -0.0024(10) 0.0078(11) 0.0192(12)
Zn1 0.03494(16) 0.05128(17) 0.04811(17) -0.00472(16) -0.00111(15) -0.00287(12)

loop_
_atom_type_symbol
_atom_type_description
_atom_type_scat_dispersion_real
_atom_type_scat_dispersion_imag
_atom_type_scat_source
C C 0.0033 0.0016 'International Tables Vol C Tables 4.2.6.8 and 6.1.1.4'
H H 0.0000 0.0000 'International Tables Vol C Tables 4.2.6.8 and 6.1.1.4'
N N 0.0061 0.0033 'International Tables Vol C Tables 4.2.6.8 and 6.1.1.4'
Cl Cl 0.1484 0.1585 'International Tables Vol C Tables 4.2.6.8 and 6.1.1.4'
Zn Zn 0.2839 1.4301 'International Tables Vol C Tables 4.2.6.8 and 6.1.1.4'
O O 0.0106 0.0060 'International Tables Vol C Tables 4.2.6.8 and 6.1.1.4'

loop_
_geom_angle_atom_site_label_1
_geom_angle_atom_site_label_2
_geom_angle_atom_site_label_3
_geom_angle
C2 C1 H1A 109.5
C2 C1 H1B 109.5
H1A C1 H1B 109.5
C2 C1 H1C 109.5
H1A C1 H1C 109.5
H1B C1 H1C 109.5
N1 C2 C1 115.2(2)
N1 C2 H2A 108.5
C1 C2 H2A 108.5
N1 C2 H2B 108.5
C1 C2 H2B 108.5
H2A C2 H2B 107.5
C4 C3 H3A 109.5
C4 C3 H3B 109.5
H3A C3 H3B 109.5
C4 C3 H3C 109.5
H3A C3 H3C 109.5
H3B C3 H3C 109.5
C3 C4 N1 114.1(2)
C3 C4 H4A 108.7
N1 C4 H4A 108.7
C3 C4 H4B 108.7
N1 C4 H4B 108.7
H4A C4 H4B 107.6
C6 C5 H5A 109.5
C6 C5 H5B 109.5
H5A C5 H5B 109.5
C6 C5 H5C 109.5
H5A C5 H5C 109.5
H5B C5 H5C 109.5
N1 C6 C5 114.5(2)
N1 C6 H6A 108.6
C5 C6 H6A 108.6
N1 C6 H6B 108.6
C5 C6 H6B 108.6
H6A C6 H6B 107.6
C8 C7 N1 116.38(19)
C8 C7 H7A 108.2
N1 C7 H7A 108.2
C8 C7 H7B 108.2
N1 C7 H7B 108.2
H7A C7 H7B 107.3
C13 C8 C9 117.5(3)
C13 C8 C7 121.1(2)
C9 C8 C7 121.1(2)
C10 C9 C8 120.9(3)
C10 C9 H9 119.6
C8 C9 H9 119.6
C9 C10 C11 120.4(3)
C9 C10 H10 119.8
C11 C10 H10 119.8
C12 C11 C10 119.2(3)
C12 C11 H11 120.4
C10 C11 H11 120.4
C11 C12 C13 121.3(3)
C11 C12 H12 119.4
C13 C12 H12 119.4
C12 C13 C8 120.7(3)
C12 C13 H13 119.6
C8 C13 H13 119.6
C2 N1 C6 107.17(19)
C2 N1 C7 110.7(2)
C6 N1 C7 110.93(19)
C2 N1 C4 111.6(2)
C6 N1 C4 111.1(2)
C7 N1 C4 105.44(18)
Zn1 O1 H1D 122.6
Zn1 O1 H1E 123.8
H1D O1 H1E 104.8
O1 Zn1 Cl3 106.59(7)
O1 Zn1 Cl2 107.13(6)
Cl3 Zn1 Cl2 115.66(4)
O1 Zn1 Cl1 101.18(7)
Cl3 Zn1 Cl1 111.79(3)
Cl2 Zn1 Cl1 113.09(3)

loop_
_geom_bond_atom_site_label_1
_geom_bond_atom_site_label_2
_geom_bond_distance
C1 C2 1.515(4)
C1 H1A 0.9600
C1 H1B 0.9600
C1 H1C 0.9600
C2 N1 1.506(3)
C2 H2A 0.9700
C2 H2B 0.9700
C3 C4 1.506(4)
C3 H3A 0.9600
C3 H3B 0.9600
C3 H3C 0.9600
C4 N1 1.526(3)
C4 H4A 0.9700
C4 H4B 0.9700
C5 C6 1.523(4)
C5 H5A 0.9600
C5 H5B 0.9600
C5 H5C 0.9600
C6 N1 1.517(3)
C6 H6A 0.9700
C6 H6B 0.9700
C7 C8 1.511(4)
C7 N1 1.521(3)
C7 H7A 0.9700
C7 H7B 0.9700
C8 C13 1.389(4)
C8 C9 1.394(4)
C9 C10 1.382(4)
C9 H9 0.9300
C10 C11 1.384(5)
C10 H10 0.9300
C11 C12 1.350(5)
C11 H11 0.9300
C12 C13 1.386(4)
C12 H12 0.9300
C13 H13 0.9300
Cl1 Zn1 2.2478(8)
Cl2 Zn1 2.2373(9)
Cl3 Zn1 2.2330(8)
O1 Zn1 2.024(2)
O1 H1D 0.9808
O1 H1E 0.9280

loop_
_geom_hbond_atom_site_label_D
_geom_hbond_atom_site_label_H
_geom_hbond_atom_site_label_A
_geom_hbond_site_symmetry_A
_geom_hbond_distance_DH
_geom_hbond_distance_HA
_geom_hbond_distance_DA
_geom_hbond_angle_DHA
O1 H1D Cl2 4_465 0.98 2.17 3.121(2) 163
O1 H1E Cl1 4_565 0.93 2.24 3.155(2) 168
C1 H1B Cl1 4_566 0.96 2.82 3.599(3) 139

loop_
_geom_torsion_atom_site_label_1
_geom_torsion_atom_site_label_2
_geom_torsion_atom_site_label_3
_geom_torsion_atom_site_label_4
_geom_torsion
N1 C7 C8 C13 -90.3(3)
N1 C7 C8 C9 95.6(3)
C13 C8 C9 C10 -0.3(4)
C7 C8 C9 C10 174.1(3)
C8 C9 C10 C11 0.3(5)
C9 C10 C11 C12 0.3(5)
C10 C11 C12 C13 -0.9(5)
C11 C12 C13 C8 0.9(4)
C9 C8 C13 C12 -0.3(4)
C7 C8 C13 C12 -174.7(2)
C1 C2 N1 C6 174.4(2)
C1 C2 N1 C7 -64.5(3)
C1 C2 N1 C4 52.7(3)
C5 C6 N1 C2 -175.1(2)
C5 C6 N1 C7 63.9(3)
C5 C6 N1 C4 -53.0(3)
C8 C7 N1 C2 -60.2(3)
C8 C7 N1 C6 58.7(3)
C8 C7 N1 C4 179.0(2)
C3 C4 N1 C2 57.5(3)
C3 C4 N1 C6 -62.0(3)
C3 C4 N1 C7 177.8(3)
